data_7201112
loop_
_publ_author_name
'Wallentin, Carl-Johan'
'Orentas, Edvinas'
'Johnson, Magnus T.'
'Butkus, Eugenijus'
'Wendt, Ola F.'
'\"Ohrstr\"om, Lars'
'W\"arnmark, Kenneth'

_publ_section_title
;
 Network analysis of bicyclo[3.3.1]nonanes: the diol, the dione and the
 acetal
;
_journal_issue 9
_journal_name_full CrystEngComm
_journal_page_first 1837
_journal_paper_doi 10.1039/b905122h
_journal_volume 11
_journal_year 2009
_chemical_absolute_configuration unk
_chemical_formula_sum 'C9 H16 O2'
_chemical_formula_weight 156.2242
_chemical_name_systematic
;
?
;
_space_group_IT_number 92
_symmetry_cell_setting tetragonal
_symmetry_space_group_name_Hall 'P 4abw 2nw'
_symmetry_space_group_name_H-M 'P 41 21 2'
_atom_sites_solution_hydrogens geom
_atom_sites_solution_primary direct
_atom_sites_solution_secondary difmap
_audit_creation_method SHELXL-97
_cell_angle_alpha 90.00
_cell_angle_beta 90.00
_cell_angle_gamma 90.00
_cell_formula_units_Z 8
_cell_length_a 9.9192(4)
_cell_length_b 9.9192(4)
_cell_length_c 17.2456(12)
_cell_measurement_reflns_used 4996
_cell_measurement_temperature 293(2)
_cell_measurement_theta_max 32.7488
_cell_measurement_theta_min 2.3651
_cell_volume 1696.80(15)
_computing_cell_refinement
;
CrysAlis RED, Oxford Diffraction Ltd.,
Version 1.171.31.5 (release 28-08-2006 CrysAlis171 .NET)
(compiled Aug 28 2006,13:05:05)
;
_computing_data_collection
;
CrysAlis CCD, Oxford Diffraction Ltd.,
Version 1.171.31.5 (release 28-08-2006 CrysAlis171 .NET)
(compiled Aug 28 2006,13:05:05)
;
_computing_data_reduction
;
CrysAlis RED, Oxford Diffraction Ltd.,
Version 1.171.31.5 (release 28-08-2006 CrysAlis171 .NET)
(compiled Aug 28 2006,13:05:05)
;
_computing_publication_material 'SHELXL-97 (Sheldrick, 2008)'
_computing_structure_refinement 'SHELXL-97 (Sheldrick, 2008)'
_computing_structure_solution 'SHELXS-97 (Sheldrick, 2008)'
_diffrn_ambient_temperature 293(2)
_diffrn_detector_area_resol_mean 16.1829
_diffrn_measured_fraction_theta_full 0.999
_diffrn_measured_fraction_theta_max 0.999
_diffrn_measurement_device_type 'Oxford Xcalibur 3'
_diffrn_measurement_method \w-scan
_diffrn_radiation_monochromator graphite
_diffrn_radiation_source 'Enhance (Mo) X-ray Source'
_diffrn_radiation_type MoK\a
_diffrn_radiation_wavelength 0.71073
_diffrn_reflns_av_R_equivalents 0.0651
_diffrn_reflns_av_sigmaI/netI 0.0248
_diffrn_reflns_limit_h_max 8
_diffrn_reflns_limit_h_min -11
_diffrn_reflns_limit_k_max 11
_diffrn_reflns_limit_k_min -11
_diffrn_reflns_limit_l_max 20
_diffrn_reflns_limit_l_min -20
_diffrn_reflns_number 10328
_diffrn_reflns_theta_full 25.03
_diffrn_reflns_theta_max 25.03
_diffrn_reflns_theta_min 2.37
_diffrn_standards_decay_% 0
_exptl_absorpt_coefficient_mu 0.084
_exptl_absorpt_correction_T_max 1.00000
_exptl_absorpt_correction_T_min 0.9169
_exptl_absorpt_correction_type multi-scan
_exptl_absorpt_process_details
;
CrysAlis RED, Oxford Diffraction Ltd.,
Version 1.171.31.5 (release 28-08-2006 CrysAlis171 .NET)
(compiled Aug 28 2006,13:05:05)
Empirical absorption correction using spherical harmonics,
implemented in SCALE3 ABSPACK scaling algorithm.
;
_exptl_crystal_colour colourless
_exptl_crystal_density_diffrn 1.223
_exptl_crystal_density_method 'not measured'
_exptl_crystal_description octahedron
_exptl_crystal_F_000 688
_exptl_crystal_size_max 0.1
_exptl_crystal_size_mid 0.05
_exptl_crystal_size_min 0.05
_refine_diff_density_max 0.121
_refine_diff_density_min -0.122
_refine_diff_density_rms 0.028
_refine_ls_abs_structure_details 'Flack H D (1983), Acta Cryst. A39, 876-881'
_refine_ls_abs_structure_Flack 0(10)
_refine_ls_extinction_method none
_refine_ls_goodness_of_fit_ref 1.153
_refine_ls_hydrogen_treatment riding
_refine_ls_matrix_type full
_refine_ls_number_parameters 102
_refine_ls_number_reflns 934
_refine_ls_number_restraints 0
_refine_ls_restrained_S_all 1.153
_refine_ls_R_factor_all 0.0423
_refine_ls_R_factor_gt 0.0376
_refine_ls_shift/su_max 0.000
_refine_ls_shift/su_mean 0.000
_refine_ls_structure_factor_coef Fsqd
_refine_ls_weighting_details 'calc w=1/[\s^2^(Fo^2^)+(0.0805P)^2^+0.0000P] where P=(Fo^2^+2Fc^2^)/3'
_refine_ls_weighting_scheme calc
_refine_ls_wR_factor_gt 0.1105
_refine_ls_wR_factor_ref 0.1156
_reflns_number_gt 850
_reflns_number_total 934
_reflns_threshold_expression >2sigma(I)
_cod_data_source_file b905122h.txt
_cod_data_source_block compound2
_cod_depositor_comments
;
The following automatic conversions were performed:
'_symmetry_cell_setting' value 'Tetragonal' changed to 'tetragonal'
according to '/home/saulius/struct/CIF-dictionaries/cif_core.dic'
dictionary named 'cif_core.dic' version 2.4.1 from 2010-06-29.

Automatic conversion script
Id: cif_fix_enum 1527 2010-12-29 10:47:43Z saulius 
;
_cod_original_sg_symbol_H-M P4(1)2(1)2
_cod_database_code 7201112

loop_
_symmetry_equiv_pos_as_xyz
'x, y, z'
'-x, -y, z+1/2'
'x+1/2, -y+1/2, -z+3/4'
'-x+1/2, y+1/2, -z+1/4'
'-y, -x, -z+1/2'
'y, x, -z'
'y+1/2, -x+1/2, z+3/4'
'-y+1/2, x+1/2, z+1/4'

loop_
_atom_site_label
_atom_site_type_symbol
_atom_site_fract_x
_atom_site_fract_y
_atom_site_fract_z
_atom_site_U_iso_or_equiv
_atom_site_adp_type
_atom_site_occupancy
_atom_site_symmetry_multiplicity
_atom_site_calc_flag
_atom_site_refinement_flags
_atom_site_disorder_assembly
_atom_site_disorder_group
O1 O 0.53474(14) 0.18475(16) 0.30869(7) 0.0612(5) Uani 1 1 d . . .
H1 H 0.5818 0.1315 0.2844 0.092 Uiso 1 1 calc R . .
O2 O -0.01688(14) 0.30419(18) 0.28080(8) 0.0622(5) Uani 1 1 d . . .
H2 H 0.0045 0.3068 0.3267 0.093 Uiso 1 1 calc R . .
C3 C 0.08626(19) 0.23641(19) 0.23748(10) 0.0454(5) Uani 1 1 d . . .
H3 H 0.0408 0.1889 0.1951 0.055 Uiso 1 1 calc R . .
C4 C 0.3698(2) 0.3594(2) 0.30313(11) 0.0535(6) Uani 1 1 d . . .
H4A H 0.4294 0.4271 0.3249 0.064 Uiso 1 1 calc R . .
H4B H 0.3280 0.3116 0.3459 0.064 Uiso 1 1 calc R . .
C5 C 0.36933(19) 0.16884(18) 0.20266(9) 0.0426(5) Uani 1 1 d . . .
H5 H 0.4318 0.1180 0.1698 0.051 Uiso 1 1 calc R . .
C6 C 0.45328(18) 0.2601(2) 0.25581(11) 0.0466(5) Uani 1 1 d . . .
H6 H 0.5141 0.3127 0.2228 0.056 Uiso 1 1 calc R . .
C7 C 0.1837(2) 0.33759(19) 0.19964(9) 0.0476(5) Uani 1 1 d . . .
H7 H 0.1307 0.3950 0.1649 0.057 Uiso 1 1 calc R . .
C8 C 0.2837(2) 0.25859(19) 0.14988(10) 0.0533(6) Uani 1 1 d . . .
H8A H 0.3413 0.3205 0.1216 0.064 Uiso 1 1 calc R . .
H8B H 0.2355 0.2035 0.1126 0.064 Uiso 1 1 calc R . .
C9 C 0.15672(19) 0.1293(2) 0.28603(10) 0.0496(5) Uani 1 1 d . . .
H9A H 0.0928 0.0584 0.2983 0.059 Uiso 1 1 calc R . .
H9B H 0.1862 0.1693 0.3344 0.059 Uiso 1 1 calc R . .
C10 C 0.2596(2) 0.4299(2) 0.25564(14) 0.0566(6) Uani 1 1 d . . .
H10A H 0.1952 0.4700 0.2911 0.068 Uiso 1 1 calc R . .
H10B H 0.3005 0.5024 0.2262 0.068 Uiso 1 1 calc R . .
C11 C 0.2786(2) 0.06706(19) 0.24484(12) 0.0517(5) Uani 1 1 d . . .
H11A H 0.2465 0.0014 0.2075 0.062 Uiso 1 1 calc R . .
H11B H 0.3326 0.0192 0.2828 0.062 Uiso 1 1 calc R . .

loop_
_atom_site_aniso_label
_atom_site_aniso_U_11
_atom_site_aniso_U_22
_atom_site_aniso_U_33
_atom_site_aniso_U_23
_atom_site_aniso_U_13
_atom_site_aniso_U_12
O1 0.0586(9) 0.0776(11) 0.0473(8) -0.0150(7) -0.0099(7) 0.0273(8)
O2 0.0495(8) 0.0852(11) 0.0520(8) 0.0069(8) 0.0012(6) 0.0243(8)
C3 0.0434(10) 0.0537(12) 0.0391(10) -0.0026(9) -0.0056(8) 0.0081(9)
C4 0.0502(11) 0.0480(11) 0.0623(12) -0.0174(10) -0.0095(10) 0.0032(9)
C5 0.0500(11) 0.0478(11) 0.0301(9) -0.0050(8) 0.0041(8) 0.0126(9)
C6 0.0448(11) 0.0496(11) 0.0454(10) -0.0011(9) 0.0008(9) 0.0067(9)
C7 0.0538(11) 0.0516(12) 0.0373(9) 0.0127(8) -0.0041(9) 0.0145(9)
C8 0.0567(12) 0.0710(14) 0.0323(9) 0.0060(8) 0.0026(9) 0.0116(10)
C9 0.0517(12) 0.0457(11) 0.0513(11) 0.0072(9) 0.0021(10) -0.0014(8)
C10 0.0568(13) 0.0395(10) 0.0736(13) -0.0008(10) -0.0032(12) 0.0070(9)
C11 0.0608(13) 0.0397(10) 0.0545(11) -0.0050(9) -0.0016(10) 0.0075(9)

loop_
_atom_type_symbol
_atom_type_description
_atom_type_scat_dispersion_real
_atom_type_scat_dispersion_imag
_atom_type_scat_source
C C 0.0033 0.0000 'International Tables Vol C Tables 4.2.6.8 and 6.1.1.4'
H H 0.0000 0.0000 'International Tables Vol C Tables 4.2.6.8 and 6.1.1.4'
O O 0.0106 0.0000 'International Tables Vol C Tables 4.2.6.8 and 6.1.1.4'

loop_
_geom_angle_atom_site_label_1
_geom_angle_atom_site_label_2
_geom_angle_atom_site_label_3
_geom_angle
_geom_angle_site_symmetry_1
_geom_angle_site_symmetry_3
_geom_angle_publ_flag
C6 O1 H1 109.5 . . ?
C3 O2 H2 109.5 . . ?
O2 C3 C9 111.60(14) . . ?
O2 C3 C7 111.29(15) . . ?
C9 C3 C7 113.60(15) . . ?
O2 C3 H3 106.6 . . ?
C9 C3 H3 106.6 . . ?
C7 C3 H3 106.6 . . ?
C6 C4 C10 113.32(15) . . ?
C6 C4 H4A 108.9 . . ?
C10 C4 H4A 108.9 . . ?
C6 C4 H4B 108.9 . . ?
C10 C4 H4B 108.9 . . ?
H4A C4 H4B 107.7 . . ?
C8 C5 C6 108.25(14) . . ?
C8 C5 C11 109.83(16) . . ?
C6 C5 C11 115.03(15) . . ?
C8 C5 H5 107.8 . . ?
C6 C5 H5 107.8 . . ?
C11 C5 H5 107.8 . . ?
O1 C6 C4 107.66(14) . . ?
O1 C6 C5 112.29(15) . . ?
C4 C6 C5 114.00(15) . . ?
O1 C6 H6 107.5 . . ?
C4 C6 H6 107.5 . . ?
C5 C6 H6 107.5 . . ?
C8 C7 C10 109.97(17) . . ?
C8 C7 C3 108.16(15) . . ?
C10 C7 C3 115.60(15) . . ?
C8 C7 H7 107.6 . . ?
C10 C7 H7 107.6 . . ?
C3 C7 H7 107.6 . . ?
C7 C8 C5 108.94(13) . . ?
C7 C8 H8A 109.9 . . ?
C5 C8 H8A 109.9 . . ?
C7 C8 H8B 109.9 . . ?
C5 C8 H8B 109.9 . . ?
H8A C8 H8B 108.3 . . ?
C3 C9 C11 112.86(14) . . ?
C3 C9 H9A 109.0 . . ?
C11 C9 H9A 109.0 . . ?
C3 C9 H9B 109.0 . . ?
C11 C9 H9B 109.0 . . ?
H9A C9 H9B 107.8 . . ?
C7 C10 C4 114.52(15) . . ?
C7 C10 H10A 108.6 . . ?
C4 C10 H10A 108.6 . . ?
C7 C10 H10B 108.6 . . ?
C4 C10 H10B 108.6 . . ?
H10A C10 H10B 107.6 . . ?
C9 C11 C5 114.66(15) . . ?
C9 C11 H11A 108.6 . . ?
C5 C11 H11A 108.6 . . ?
C9 C11 H11B 108.6 . . ?
C5 C11 H11B 108.6 . . ?
H11A C11 H11B 107.6 . . ?

loop_
_geom_bond_atom_site_label_1
_geom_bond_atom_site_label_2
_geom_bond_distance
_geom_bond_site_symmetry_2
_geom_bond_publ_flag
O1 C6 1.430(2) . ?
O1 H1 0.8200 . ?
O2 C3 1.434(2) . ?
O2 H2 0.8200 . ?
C3 C9 1.523(3) . ?
C3 C7 1.538(3) . ?
C3 H3 0.9800 . ?
C4 C6 1.523(3) . ?
C4 C10 1.535(3) . ?
C4 H4A 0.9700 . ?
C4 H4B 0.9700 . ?
C5 C8 1.530(2) . ?
C5 C6 1.534(2) . ?
C5 C11 1.535(3) . ?
C5 H5 0.9800 . ?
C6 H6 0.9800 . ?
C7 C8 1.528(3) . ?
C7 C10 1.529(3) . ?
C7 H7 0.9800 . ?
C8 H8A 0.9700 . ?
C8 H8B 0.9700 . ?
C9 C11 1.532(2) . ?
C9 H9A 0.9700 . ?
C9 H9B 0.9700 . ?
C10 H10A 0.9700 . ?
C10 H10B 0.9700 . ?
C11 H11A 0.9700 . ?
C11 H11B 0.9700 . ?

loop_
_cod_related_entry_id
_cod_related_entry_database
_cod_related_entry_code
1 ChemSpider 630007
